data_1534186
loop_
_publ_author_name
'Aurivillius, K.'

_publ_section_title
;
 An X-ray single crystal study of Hg3 S2 Cl2
;
_journal_name_full 'Arkiv foer Kemi'
_journal_page_first 497
_journal_page_last 505
_journal_volume 26
_journal_year 1967
_chemical_formula_sum 'Cl2 Hg3 S2'
_chemical_name_systematic 'Hg3 S2 Cl2'
_space_group_IT_number 199
_symmetry_space_group_name_Hall 'I 2b 2c 3'
_symmetry_space_group_name_H-M 'I 21 3'
_cell_angle_alpha 90
_cell_angle_beta 90
_cell_angle_gamma 90
_cell_formula_units_Z 4
_cell_length_a 8.94
_cell_length_b 8.94
_cell_length_c 8.94
_cell_volume 714.517
_citation_journal_id_ASTM ARKEAD
_cod_data_source_file Aurivillius_ARKEAD_1967_1595.cif
_cod_data_source_block Cl2Hg3S2
_cod_original_cell_volume 714.5169
_cod_database_code 1534186

loop_
_symmetry_equiv_pos_as_xyz
x,y,z
-x,-y+1/2,z
x,-y,-z+1/2
-x,y+1/2,-z+1/2
z,x,y
-z,-x+1/2,y
z,-x,-y+1/2
-z,x+1/2,-y+1/2
y,z,x
y,-z,-x+1/2
-y,z+1/2,-x+1/2
-y+1/2,-z,x+1/2
x+1/2,y+1/2,z+1/2
-x+1/2,-y+1,z+1/2
x+1/2,-y+1/2,-z+1
-x+1/2,y+1,-z+1
z+1/2,x+1/2,y+1/2
-z+1/2,-x+1,y+1/2
z+1/2,-x+1/2,-y+1
-z+1/2,x+1,-y+1
y+1/2,z+1/2,x+1/2
y+1/2,-z+1/2,-x+1
-y+1/2,z+1,-x+1
-y+1,-z+1/2,x+1

loop_
_atom_site_label
_atom_site_type_symbol
_atom_site_fract_x
_atom_site_fract_y
_atom_site_fract_z
_atom_site_occupancy
_atom_site_U_iso_or_equiv
Hg1 Hg+2 0.3029 0 0.25 1 0.0
S1 S-2 0.2678 0.2678 0.2678 1 0.0
Cl1 Cl-1 0.0101 0.0101 0.0101 1 0.0
